data_4024311
loop_
_publ_author_name
'Mercedes Amat'
'Arantxa G\'omez-Esqu\'e'
'Carmen Escolano'
'Mar\'ia M. M. Santos'
'Elies Molins'
'Joan Bosch'

_publ_section_title
;
Enantioselective Formal Synthesis of (+)-Dihydrocorynantheine and
(-)-Dihydrocorynantheol
;
_journal_name_full 'Journal of Organic Chemistry'
_journal_page_first 1205
_journal_page_last 1211
_journal_paper_doi 10.1021/jo802387c
_journal_volume 74
_journal_year 2009
_chemical_absolute_configuration syn
_chemical_compound_source 'synthesis as described'
_chemical_formula_moiety '2(C18 H24 N2 O), H2 O'
_chemical_formula_sum 'C36 H50 N4 O3'
_chemical_formula_weight 586.8
_chemical_name_systematic
;
 ?
;
_space_group_IT_number 19
_symmetry_cell_setting orthorhombic
_symmetry_Int_Tables_number 19
_symmetry_space_group_name_Hall 'P 2ac 2ab'
_symmetry_space_group_name_H-M 'P 21 21 21'
_atom_sites_solution_hydrogens geom
_atom_sites_solution_primary direct
_atom_sites_solution_secondary difmap
_audit_conform_dict_location ftp://ftp.iucr.org/pub/cif_core.dic
_audit_conform_dict_name cif_core.dic
_audit_conform_dict_version 2.3
_audit_creation_date 2008-10-22T19:14:56-00:00
_audit_creation_method 'WinGX routine CIF_UPDATE'
_cell_angle_alpha 90
_cell_angle_beta 90
_cell_angle_gamma 90
_cell_formula_units_Z 4
_cell_length_a 9.878(2)
_cell_length_b 13.669(3)
_cell_length_c 24.835(4)
_cell_measurement_reflns_used 25
_cell_measurement_temperature 294(2)
_cell_measurement_theta_max 16.3
_cell_measurement_theta_min 9.7
_cell_measurement_wavelength 0.71073
_cell_volume 3353.3(11)
_computing_cell_refinement 'CAD4 Express (Enraf Nonius, 1994)'
_computing_data_collection 'CAD4 Express (Enraf Nonius, 1994)'
_computing_data_reduction 'XCAD4 (Harms & Wocadlo, 1995)'
_computing_molecular_graphics 'Ortep-3 for Windows (Farrugia, 1997)'
_computing_publication_material 'WinGX publication routines (Farrugia, 1999)'
_computing_structure_refinement 'SHELXL-97 (Sheldrick, 1997)'
_computing_structure_solution 'SHELXS-97 (Sheldrick, 1997)'
_diffrn_ambient_temperature 294(2)
_diffrn_detector 'scintillation LiI'
_diffrn_detector_dtime 1.195
_diffrn_measured_fraction_theta_full 0.999
_diffrn_measured_fraction_theta_max 0.999
_diffrn_measurement_device '\k-geometry diffractometer'
_diffrn_measurement_device_type 'Enraf Nonius CAD4'
_diffrn_measurement_method 'non-profiled omega scans'
_diffrn_orient_matrix_type
;
  x-axis points to radiation source
  the matrix is specified in reciprocal space
;
_diffrn_orient_matrix_UB_11 -0.004829
_diffrn_orient_matrix_UB_12 -0.006195
_diffrn_orient_matrix_UB_13 0.040072
_diffrn_orient_matrix_UB_21 -0.087351
_diffrn_orient_matrix_UB_22 0.036943
_diffrn_orient_matrix_UB_23 0.00004
_diffrn_orient_matrix_UB_31 -0.050955
_diffrn_orient_matrix_UB_32 -0.062828
_diffrn_orient_matrix_UB_33 -0.00394
_diffrn_radiation_monochromator graphite
_diffrn_radiation_probe x-ray
_diffrn_radiation_type MoK\a
_diffrn_radiation_wavelength 0.71073
_diffrn_reflns_av_R_equivalents 0
_diffrn_reflns_av_unetI/netI 0.0597
_diffrn_reflns_limit_h_max 11
_diffrn_reflns_limit_h_min 0
_diffrn_reflns_limit_k_max 16
_diffrn_reflns_limit_k_min 0
_diffrn_reflns_limit_l_max 29
_diffrn_reflns_limit_l_min 0
_diffrn_reflns_number 3330
_diffrn_reflns_theta_full 24.97
_diffrn_reflns_theta_max 24.97
_diffrn_reflns_theta_min 1.64
_diffrn_source 'Enraf Nonius FR590'
_diffrn_standards_decay_% 0
_diffrn_standards_interval_time 60
_diffrn_standards_number 1
_exptl_absorpt_coefficient_mu 0.074
_exptl_absorpt_correction_T_max 0.9912
_exptl_absorpt_correction_T_min 0.9467
_exptl_absorpt_correction_type refdelf
_exptl_absorpt_process_details
;
        Walker, N. & Stuart, D (1983) Acta. Cryst. A39, 158-166
;
_exptl_crystal_colour colorless
_exptl_crystal_density_diffrn 1.162
_exptl_crystal_density_method 'not measured'
_exptl_crystal_description prism
_exptl_crystal_F_000 1272
_exptl_crystal_size_max 0.43
_exptl_crystal_size_mid 0.38
_exptl_crystal_size_min 0.12
_refine_diff_density_max 0.181
_refine_diff_density_min -0.156
_refine_diff_density_rms 0.037
_refine_ls_extinction_method none
_refine_ls_goodness_of_fit_ref 1.043
_refine_ls_hydrogen_treatment mixed
_refine_ls_matrix_type full
_refine_ls_number_parameters 398
_refine_ls_number_reflns 3327
_refine_ls_number_restraints 3
_refine_ls_restrained_S_all 1.043
_refine_ls_R_factor_all 0.1047
_refine_ls_R_factor_gt 0.0537
_refine_ls_shift/su_max 0
_refine_ls_shift/su_mean 0
_refine_ls_structure_factor_coef Fsqd
_refine_ls_weighting_details 'calc w=1/[\s^2^(Fo^2^)+(0.0582P)^2^+0.0000P] where P=(Fo^2^+2Fc^2^)/3'
_refine_ls_weighting_scheme calc
_refine_ls_wR_factor_gt 0.114
_refine_ls_wR_factor_ref 0.1304
_reflns_number_gt 2020
_reflns_number_total 3330
_reflns_threshold_expression >2sigma(I)
_cod_data_source_file jo802387c_si_002.cif
_cod_data_source_block jb56
_cod_database_code 4024311

loop_
_symmetry_equiv_pos_as_xyz
'x, y, z'
'-x+1/2, -y, z+1/2'
'x+1/2, -y+1/2, -z'
'-x, y+1/2, -z+1/2'

loop_
_atom_site_label
_atom_site_type_symbol
_atom_site_fract_x
_atom_site_fract_y
_atom_site_fract_z
_atom_site_U_iso_or_equiv
_atom_site_adp_type
_atom_site_occupancy
_atom_site_symmetry_multiplicity
_atom_site_calc_flag
_atom_site_refinement_flags
_atom_site_disorder_assembly
_atom_site_disorder_group
C1 C 0.2176(5) 0.2214(4) 0.87396(18) 0.0599(13) Uani 1 1 d . . .
H1A H 0.1606 0.1644 0.8689 0.072 Uiso 1 1 calc R . .
H1B H 0.3087 0.2044 0.8627 0.072 Uiso 1 1 calc R . .
C1' C -0.4188(4) 0.4657(4) 0.72265(18) 0.0573(13) Uani 1 1 d . . .
H1'1 H -0.3727 0.4251 0.7489 0.069 Uiso 1 1 calc R . .
H1'2 H -0.3797 0.5307 0.7243 0.069 Uiso 1 1 calc R . .
C2 C 0.2189(5) 0.2493(4) 0.93272(18) 0.0639(14) Uani 1 1 d . . .
H2A H 0.2858 0.3001 0.9386 0.077 Uiso 1 1 calc R . .
H2B H 0.2443 0.1929 0.9542 0.077 Uiso 1 1 calc R . .
C2' C -0.3975(5) 0.4235(4) 0.66694(19) 0.0735(15) Uani 1 1 d . . .
H2'1 H -0.4235 0.3551 0.6669 0.088 Uiso 1 1 calc R . .
H2'2 H -0.3022 0.4273 0.6577 0.088 Uiso 1 1 calc R . .
C3 C 0.0809(4) 0.2858(3) 0.95062(17) 0.0535(12) Uani 1 1 d . . .
H3 H 0.018 0.2305 0.9488 0.064 Uiso 1 1 calc R . .
C3' C -0.4800(6) 0.4782(4) 0.6249(2) 0.0690(14) Uani 1 1 d . . .
H3' H -0.4415 0.544 0.6214 0.083 Uiso 1 1 calc R . .
C4' C -0.6260(5) 0.4891(4) 0.6432(2) 0.0655(14) Uani 1 1 d . . .
H4'1 H -0.6744 0.5286 0.617 0.079 Uiso 1 1 calc R . .
H4'2 H -0.668 0.425 0.6439 0.079 Uiso 1 1 calc R . .
C4 C 0.0293(4) 0.3641(3) 0.91262(16) 0.0518(12) Uani 1 1 d . . .
H4A H -0.0612 0.3832 0.9235 0.062 Uiso 1 1 calc R . .
H4B H 0.0871 0.4213 0.9154 0.062 Uiso 1 1 calc R . .
C6' C -0.7855(5) 0.5475(3) 0.7131(2) 0.0614(14) Uani 1 1 d . . .
H6' H -0.8194 0.4822 0.7224 0.074 Uiso 1 1 calc R . .
C6 C -0.0292(4) 0.4090(3) 0.81953(17) 0.0463(11) Uani 1 1 d . . .
H6 H 0.0387 0.4611 0.8169 0.056 Uiso 1 1 calc R . .
C7 C -0.0512(4) 0.3674(3) 0.76308(16) 0.0505(12) Uani 1 1 d . . .
H7A H -0.1304 0.3255 0.7631 0.061 Uiso 1 1 calc R . .
H7B H -0.0675 0.4206 0.738 0.061 Uiso 1 1 calc R . .
C7' C -0.7924(5) 0.6082(3) 0.7646(2) 0.0656(15) Uani 1 1 d . . .
H7'1 H -0.7692 0.6756 0.7565 0.079 Uiso 1 1 calc R . .
H7'2 H -0.884 0.607 0.7786 0.079 Uiso 1 1 calc R . .
C7A C 0.0680(4) 0.3106(3) 0.74525(17) 0.0466(11) Uani 1 1 d . . .
C7B C 0.1126(5) 0.2800(3) 0.69361(19) 0.0527(12) Uani 1 1 d . . .
C7C C -0.6974(4) 0.5692(3) 0.8060(2) 0.0554(12) Uani 1 1 d . . .
C7D C -0.6928(5) 0.5810(3) 0.8631(2) 0.0602(13) Uani 1 1 d . . .
C8' C -0.7693(6) 0.6322(4) 0.9014(3) 0.0836(17) Uani 1 1 d . . .
H8' H -0.8428 0.6701 0.8908 0.1 Uiso 1 1 calc R . .
C8 C 0.0619(5) 0.2890(3) 0.64059(19) 0.0608(13) Uani 1 1 d . . .
H8 H -0.0216 0.3184 0.6344 0.073 Uiso 1 1 calc R . .
C9 C 0.1378(6) 0.2537(4) 0.5979(2) 0.0744(16) Uani 1 1 d . . .
H9 H 0.1048 0.2598 0.563 0.089 Uiso 1 1 calc R . .
C9' C -0.7347(7) 0.6258(5) 0.9541(3) 0.095(2) Uani 1 1 d . . .
H9' H -0.7858 0.66 0.9793 0.114 Uiso 1 1 calc R . .
C10' C -0.6256(7) 0.5701(5) 0.9719(2) 0.095(2) Uani 1 1 d . . .
H10' H -0.6054 0.5673 1.0085 0.114 Uiso 1 1 calc R . .
C10 C 0.2626(6) 0.2094(4) 0.6064(2) 0.0750(16) Uani 1 1 d . . .
H10 H 0.3115 0.1865 0.577 0.09 Uiso 1 1 calc R . .
C11 C 0.3151(5) 0.1985(3) 0.6569(2) 0.0672(14) Uani 1 1 d . . .
H11 H 0.3985 0.1686 0.6624 0.081 Uiso 1 1 calc R . .
C11' C -0.5475(6) 0.5190(4) 0.9356(2) 0.0735(15) Uani 1 1 d . . .
H11' H -0.4735 0.4823 0.9469 0.088 Uiso 1 1 calc R . .
C11A C 0.2386(5) 0.2342(3) 0.70009(18) 0.0501(11) Uani 1 1 d . . .
C11B C -0.5825(5) 0.5239(3) 0.8814(2) 0.0577(13) Uani 1 1 d . . .
C12A C 0.1648(4) 0.2831(3) 0.78004(18) 0.0464(11) Uani 1 1 d . . .
C12B C 0.1653(4) 0.3046(3) 0.83942(17) 0.0499(12) Uani 1 1 d . . .
H12B H 0.2238 0.3615 0.8455 0.06 Uiso 1 1 calc R . .
C12C C -0.5962(4) 0.5077(3) 0.79189(19) 0.0480(11) Uani 1 1 d . . .
C12D C -0.5672(4) 0.4714(3) 0.73664(18) 0.0530(12) Uani 1 1 d . . .
H12D H -0.6047 0.4052 0.7338 0.064 Uiso 1 1 calc R . .
C31 C 0.0810(5) 0.3235(4) 1.00853(18) 0.0711(15) Uani 1 1 d . . .
H31A H 0.1463 0.3763 1.0112 0.085 Uiso 1 1 calc R . .
H31B H -0.0075 0.3508 1.0163 0.085 Uiso 1 1 calc R . .
C31' C -0.4729(7) 0.4297(4) 0.5700(2) 0.0887(19) Uani 1 1 d . . .
H31C H -0.5382 0.4612 0.5466 0.106 Uiso 1 1 calc R . .
H31D H -0.5003 0.3619 0.574 0.106 Uiso 1 1 calc R . .
C32' C -0.3351(8) 0.4320(5) 0.5425(2) 0.125(3) Uani 1 1 d . . .
H32A H -0.2714 0.3946 0.5632 0.187 Uiso 1 1 calc R . .
H32B H -0.3043 0.4985 0.5399 0.187 Uiso 1 1 calc R . .
H32C H -0.3427 0.4045 0.5071 0.187 Uiso 1 1 calc R . .
C32 C 0.1131(6) 0.2497(5) 1.0504(2) 0.095(2) Uani 1 1 d . . .
H32D H 0.202 0.2237 1.0441 0.142 Uiso 1 1 calc R . .
H32E H 0.0479 0.1977 1.0489 0.142 Uiso 1 1 calc R . .
H32F H 0.1102 0.2799 1.0853 0.142 Uiso 1 1 calc R . .
C61' C -0.8791(5) 0.5871(4) 0.6696(2) 0.0748(16) Uani 1 1 d . . .
H61A H -0.8805 0.5418 0.6396 0.09 Uiso 1 1 calc R . .
H61B H -0.9703 0.5915 0.6839 0.09 Uiso 1 1 calc R . .
C61 C -0.1586(5) 0.4540(4) 0.8406(2) 0.0670(14) Uani 1 1 d . . .
H61C H -0.1399 0.4854 0.8748 0.08 Uiso 1 1 calc R . .
H61D H -0.1882 0.5043 0.8156 0.08 Uiso 1 1 calc R . .
N5' N -0.6401(3) 0.5346(3) 0.69688(15) 0.0533(10) Uani 1 1 d . . .
N5 N 0.0258(3) 0.3315(2) 0.85605(13) 0.0429(8) Uani 1 1 d . . .
N12 N 0.2692(4) 0.2356(2) 0.75442(15) 0.0536(10) Uani 1 1 d . . .
H12 H 0.3402 0.2113 0.7694 0.064 Uiso 1 1 calc R . .
N12' N -0.5264(4) 0.4794(3) 0.83720(15) 0.0562(10) Uani 1 1 d . . .
H12' H -0.4585 0.44 0.8377 0.067 Uiso 1 1 calc R . .
O61' O -0.8386(3) 0.6799(2) 0.65115(15) 0.0691(9) Uani 1 1 d . . .
H61' H -0.7641 0.6934 0.6637 0.104 Uiso 1 1 calc R . .
O61 O -0.2665(3) 0.3849(3) 0.84780(16) 0.0765(11) Uani 1 1 d . . .
H61 H -0.2366 0.335 0.8617 0.115 Uiso 1 1 calc R . .
O1 O 0.5298(4) 0.2208(3) 0.79986(17) 0.0757(10) Uani 1 1 d D . .
H111 H 0.547(5) 0.1587(14) 0.8003(19) 0.08 Uiso 1 1 d D . .
H112 H 0.593(4) 0.251(3) 0.8117(19) 0.08 Uiso 1 1 d D . .

loop_
_atom_site_aniso_label
_atom_site_aniso_U_11
_atom_site_aniso_U_22
_atom_site_aniso_U_33
_atom_site_aniso_U_23
_atom_site_aniso_U_13
_atom_site_aniso_U_12
C1 0.044(3) 0.069(3) 0.067(3) 0.002(3) 0.001(2) 0.014(3)
C1' 0.048(3) 0.060(3) 0.063(3) 0.004(3) 0.004(2) 0.010(3)
C2 0.049(3) 0.076(4) 0.067(3) 0.007(3) -0.015(3) 0.009(3)
C2' 0.071(4) 0.077(4) 0.073(4) -0.010(3) 0.007(3) 0.005(3)
C3 0.049(3) 0.059(3) 0.052(3) 0.001(2) -0.005(2) -0.010(3)
C3' 0.080(4) 0.054(3) 0.073(4) -0.004(3) 0.003(3) 0.002(3)
C4' 0.070(4) 0.049(3) 0.077(4) 0.006(3) -0.015(3) -0.004(3)
C4 0.045(3) 0.052(3) 0.059(3) 0.001(2) 0.004(2) -0.005(2)
C6' 0.041(3) 0.050(3) 0.094(4) 0.014(3) -0.009(3) 0.002(2)
C6 0.042(2) 0.039(2) 0.058(3) 0.008(2) 0.003(2) 0.001(2)
C7 0.042(3) 0.057(3) 0.053(3) 0.010(2) -0.003(2) -0.003(2)
C7' 0.046(3) 0.055(3) 0.096(4) 0.025(3) 0.010(3) 0.012(3)
C7A 0.041(2) 0.049(3) 0.049(3) -0.001(2) -0.001(2) 0.001(2)
C7B 0.051(3) 0.045(3) 0.062(3) 0.007(2) -0.002(3) -0.008(2)
C7C 0.042(3) 0.045(3) 0.079(4) 0.015(3) 0.007(3) 0.003(2)
C7D 0.060(3) 0.044(3) 0.077(4) 0.009(3) 0.014(3) 0.008(3)
C8' 0.088(4) 0.064(3) 0.099(5) 0.001(3) 0.026(4) 0.021(3)
C8 0.054(3) 0.066(3) 0.063(3) 0.010(3) -0.009(3) -0.013(3)
C9 0.093(4) 0.077(4) 0.053(3) -0.007(3) 0.002(3) -0.017(4)
C9' 0.102(5) 0.090(5) 0.094(5) -0.009(4) 0.026(4) 0.012(4)
C10' 0.122(6) 0.083(4) 0.079(4) -0.005(4) 0.008(4) 0.004(4)
C10 0.095(4) 0.059(3) 0.071(4) -0.013(3) 0.013(4) -0.011(3)
C11 0.067(3) 0.055(3) 0.079(4) -0.006(3) 0.015(3) -0.004(3)
C11' 0.082(4) 0.071(3) 0.067(4) -0.004(3) 0.000(3) 0.008(3)
C11A 0.058(3) 0.040(2) 0.053(3) -0.002(2) 0.007(3) -0.007(2)
C11B 0.056(3) 0.048(3) 0.069(4) 0.001(3) 0.008(3) 0.001(3)
C12A 0.040(2) 0.047(3) 0.052(3) 0.001(2) 0.001(2) -0.004(2)
C12B 0.031(2) 0.053(3) 0.066(3) 0.003(2) 0.000(2) 0.000(2)
C12C 0.039(2) 0.041(2) 0.065(3) 0.006(2) -0.001(2) 0.001(2)
C12D 0.050(3) 0.043(3) 0.066(3) 0.006(2) -0.003(2) -0.001(2)
C31 0.072(4) 0.081(4) 0.061(3) -0.002(3) -0.007(3) 0.000(3)
C31' 0.129(6) 0.060(3) 0.077(4) -0.010(3) 0.000(4) 0.000(4)
C32' 0.153(7) 0.133(6) 0.088(5) -0.026(5) 0.033(5) 0.018(6)
C32 0.102(5) 0.119(5) 0.062(4) 0.007(4) -0.010(3) 0.010(4)
C61' 0.059(3) 0.063(3) 0.102(4) 0.024(3) -0.020(3) 0.000(3)
C61 0.069(3) 0.055(3) 0.077(4) 0.010(3) 0.005(3) 0.021(3)
N5' 0.050(2) 0.043(2) 0.067(3) 0.005(2) -0.006(2) 0.0033(19)
N5 0.0331(18) 0.051(2) 0.044(2) 0.0055(18) -0.0024(16) 0.0043(18)
N12 0.047(2) 0.051(2) 0.062(3) 0.005(2) 0.002(2) 0.012(2)
N12' 0.043(2) 0.052(2) 0.074(3) 0.000(2) -0.001(2) 0.008(2)
O61' 0.054(2) 0.061(2) 0.092(3) 0.014(2) -0.007(2) -0.0046(18)
O61 0.0449(19) 0.087(2) 0.097(3) 0.036(2) 0.0136(19) 0.0204(19)
O1 0.056(2) 0.066(2) 0.105(3) -0.009(2) -0.017(2) 0.013(2)

loop_
_atom_type_symbol
_atom_type_description
_atom_type_scat_dispersion_real
_atom_type_scat_dispersion_imag
_atom_type_scat_source
C C 0.0033 0.0016 'International Tables Vol C Tables 4.2.6.8 and 6.1.1.4'
H H 0 0 'International Tables Vol C Tables 4.2.6.8 and 6.1.1.4'
N N 0.0061 0.0033 'International Tables Vol C Tables 4.2.6.8 and 6.1.1.4'
O O 0.0106 0.006 'International Tables Vol C Tables 4.2.6.8 and 6.1.1.4'

loop_
_geom_angle_atom_site_label_1
_geom_angle_atom_site_label_2
_geom_angle_atom_site_label_3
_geom_angle
_geom_angle_site_symmetry_1
_geom_angle_site_symmetry_3
_geom_angle_publ_flag
C2 C1 C12B 111.1(4) . . ?
C12D C1' C2' 111.4(4) . . ?
C1 C2 C3 111.1(4) . . ?
C1' C2' C3' 111.4(4) . . ?
C4 C3 C2 110.6(4) . . ?
C4 C3 C31 110.4(4) . . ?
C2 C3 C31 112.7(4) . . ?
C31' C3' C4' 110.7(5) . . ?
C31' C3' C2' 112.1(4) . . ?
C4' C3' C2' 110.6(4) . . ?
N5' C4' C3' 113.6(4) . . ?
N5 C4 C3 112.9(3) . . ?
N5' C6' C61' 115.7(4) . . ?
N5' C6' C7' 109.3(4) . . ?
C61' C6' C7' 111.9(4) . . ?
N5 C6 C61 112.6(4) . . ?
N5 C6 C7 110.1(3) . . ?
C61 C6 C7 110.4(4) . . ?
C7A C7 C6 110.9(3) . . ?
C7C C7' C6' 110.8(4) . . ?
C12A C7A C7B 106.1(4) . . ?
C12A C7A C7 121.4(4) . . ?
C7B C7A C7 132.3(4) . . ?
C11A C7B C8 117.4(4) . . ?
C11A C7B C7A 107.7(4) . . ?
C8 C7B C7A 134.9(4) . . ?
C12C C7C C7D 107.7(4) . . ?
C12C C7C C7' 120.6(5) . . ?
C7D C7C C7' 131.6(4) . . ?
C8' C7D C11B 118.2(5) . . ?
C8' C7D C7C 135.5(5) . . ?
C11B C7D C7C 106.3(4) . . ?
C9' C8' C7D 119.1(6) . . ?
C9 C8 C7B 119.4(5) . . ?
C8 C9 C10 121.0(5) . . ?
C8' C9' C10' 122.6(6) . . ?
C11' C10' C9' 120.1(6) . . ?
C11 C10 C9 121.7(5) . . ?
C10 C11 C11A 117.4(5) . . ?
C10' C11' C11B 118.1(5) . . ?
N12 C11A C11 129.4(5) . . ?
N12 C11A C7B 107.4(4) . . ?
C11 C11A C7B 123.1(5) . . ?
N12' C11B C11' 130.7(5) . . ?
N12' C11B C7D 107.4(4) . . ?
C11' C11B C7D 121.9(5) . . ?
C7A C12A N12 111.6(4) . . ?
C7A C12A C12B 125.4(4) . . ?
N12 C12A C12B 123.0(4) . . ?
N5 C12B C12A 108.6(3) . . ?
N5 C12B C1 110.2(3) . . ?
C12A C12B C1 114.2(4) . . ?
C7C C12C N12' 109.5(4) . . ?
C7C C12C C12D 126.1(4) . . ?
N12' C12C C12D 124.3(4) . . ?
C12C C12D N5' 108.8(4) . . ?
C12C C12D C1' 114.7(4) . . ?
N5' C12D C1' 110.2(4) . . ?
C32 C31 C3 115.5(5) . . ?
C3' C31' C32' 115.8(5) . . ?
O61' C61' C6' 112.3(4) . . ?
O61 C61 C6 113.8(4) . . ?
C4' N5' C12D 107.9(3) . . ?
C4' N5' C6' 112.4(4) . . ?
C12D N5' C6' 110.5(3) . . ?
C4 N5 C12B 108.5(3) . . ?
C4 N5 C6 111.9(3) . . ?
C12B N5 C6 110.1(3) . . ?
C12A N12 C11A 107.1(4) . . ?
C11B N12' C12C 109.1(4) . . ?

loop_
_geom_bond_atom_site_label_1
_geom_bond_atom_site_label_2
_geom_bond_distance
_geom_bond_site_symmetry_2
_geom_bond_publ_flag
C1 C2 1.508(6) . ?
C1 C12B 1.516(6) . ?
C1' C12D 1.508(6) . ?
C1' C2' 1.514(6) . ?
C2 C3 1.518(6) . ?
C2' C3' 1.521(6) . ?
C3 C4 1.515(6) . ?
C3 C31 1.528(6) . ?
C3' C31' 1.517(6) . ?
C3' C4' 1.519(7) . ?
C4' N5' 1.479(6) . ?
C4 N5 1.474(5) . ?
C6' N5' 1.502(6) . ?
C6' C61' 1.521(6) . ?
C6' C7' 1.526(6) . ?
C6 N5 1.496(5) . ?
C6 C61 1.512(6) . ?
C6 C7 1.529(5) . ?
C7 C7A 1.478(5) . ?
C7' C7C 1.491(6) . ?
C7A C12A 1.343(6) . ?
C7A C7B 1.419(6) . ?
C7B C11A 1.403(6) . ?
C7B C8 1.414(6) . ?
C7C C12C 1.351(6) . ?
C7C C7D 1.429(6) . ?
C7D C8' 1.402(6) . ?
C7D C11B 1.415(6) . ?
C8' C9' 1.354(8) . ?
C8 C9 1.386(6) . ?
C9 C10 1.390(7) . ?
C9' C10' 1.393(8) . ?
C10' C11' 1.377(7) . ?
C10 C11 1.365(7) . ?
C11 C11A 1.399(6) . ?
C11' C11B 1.391(6) . ?
C11A N12 1.383(5) . ?
C11B N12' 1.372(5) . ?
C12A N12 1.375(5) . ?
C12A C12B 1.504(6) . ?
C12B N5 1.485(5) . ?
C12C N12' 1.376(5) . ?
C12C C12D 1.487(6) . ?
C12D N5' 1.497(5) . ?
C31 C32 1.484(7) . ?
C31' C32' 1.524(9) . ?
C61' O61' 1.407(5) . ?
C61 O61 1.436(6) . ?

loop_
_geom_hbond_atom_site_label_D
_geom_hbond_atom_site_label_H
_geom_hbond_atom_site_label_A
_geom_hbond_distance_DH
_geom_hbond_distance_HA
_geom_hbond_distance_DA
_geom_hbond_angle_DHA
_geom_hbond_site_symmetry_A
N12 H12 O1 0.86 2.02 2.818(5) 153 .
N12' H12' O61 0.86 2.06 2.886(5) 162 .
O61' H61' O1 0.82 2.51 3.331(5) 175.3 4_556
O61' H61' N5' 0.82 2.62 3.013(5) 110.6 .
O61 H61 O61' 0.82 2.27 2.988(5) 146.8 4_446
O61 H61 N5 0.82 2.6 2.985(4) 110.6 .
O1 H111 N5' 0.866(19) 1.93(3) 2.770(5) 162(4) 4_546
O1 H112 O61 0.806(19) 2.46(2) 3.240(5) 162(4) 1_655

loop_
_geom_torsion_atom_site_label_1
_geom_torsion_atom_site_label_2
_geom_torsion_atom_site_label_3
_geom_torsion_atom_site_label_4
_geom_torsion
_geom_torsion_site_symmetry_1
_geom_torsion_site_symmetry_2
_geom_torsion_site_symmetry_3
_geom_torsion_site_symmetry_4
_geom_torsion_publ_flag
C12B C1 C2 C3 53.6(5) . . . . ?
C12D C1' C2' C3' 53.0(6) . . . . ?
C1 C2 C3 C4 -50.7(5) . . . . ?
C1 C2 C3 C31 -174.8(4) . . . . ?
C1' C2' C3' C31' -173.2(5) . . . . ?
C1' C2' C3' C4' -49.0(6) . . . . ?
C31' C3' C4' N5' 179.1(4) . . . . ?
C2' C3' C4' N5' 54.1(6) . . . . ?
C2 C3 C4 N5 55.1(5) . . . . ?
C31 C3 C4 N5 -179.5(4) . . . . ?
N5 C6 C7 C7A -46.7(4) . . . . ?
C61 C6 C7 C7A -171.7(4) . . . . ?
N5' C6' C7' C7C -49.2(5) . . . . ?
C61' C6' C7' C7C -178.7(4) . . . . ?
C6 C7 C7A C12A 13.9(6) . . . . ?
C6 C7 C7A C7B -161.3(4) . . . . ?
C12A C7A C7B C11A -0.2(5) . . . . ?
C7 C7A C7B C11A 175.5(4) . . . . ?
C12A C7A C7B C8 -177.3(5) . . . . ?
C7 C7A C7B C8 -1.6(8) . . . . ?
C6' C7' C7C C12C 17.1(6) . . . . ?
C6' C7' C7C C7D -160.0(5) . . . . ?
C12C C7C C7D C8' -178.5(5) . . . . ?
C7' C7C C7D C8' -1.2(9) . . . . ?
C12C C7C C7D C11B 0.6(5) . . . . ?
C7' C7C C7D C11B 178.0(4) . . . . ?
C11B C7D C8' C9' 0.5(8) . . . . ?
C7C C7D C8' C9' 179.6(6) . . . . ?
C11A C7B C8 C9 -0.5(6) . . . . ?
C7A C7B C8 C9 176.4(5) . . . . ?
C7B C8 C9 C10 0.2(7) . . . . ?
C7D C8' C9' C10' 0.0(9) . . . . ?
C8' C9' C10' C11' 0.3(10) . . . . ?
C8 C9 C10 C11 0.2(8) . . . . ?
C9 C10 C11 C11A -0.2(7) . . . . ?
C9' C10' C11' C11B -1.0(8) . . . . ?
C10 C11 C11A N12 -177.8(4) . . . . ?
C10 C11 C11A C7B -0.1(7) . . . . ?
C8 C7B C11A N12 178.6(4) . . . . ?
C7A C7B C11A N12 0.9(5) . . . . ?
C8 C7B C11A C11 0.5(6) . . . . ?
C7A C7B C11A C11 -177.2(4) . . . . ?
C10' C11' C11B N12' -178.1(5) . . . . ?
C10' C11' C11B C7D 1.4(8) . . . . ?
C8' C7D C11B N12' 178.4(4) . . . . ?
C7C C7D C11B N12' -0.9(5) . . . . ?
C8' C7D C11B C11' -1.2(7) . . . . ?
C7C C7D C11B C11' 179.5(4) . . . . ?
C7B C7A C12A N12 -0.6(5) . . . . ?
C7 C7A C12A N12 -176.9(4) . . . . ?
C7B C7A C12A C12B 176.7(4) . . . . ?
C7 C7A C12A C12B 0.4(7) . . . . ?
C7A C12A C12B N5 17.9(6) . . . . ?
N12 C12A C12B N5 -165.1(4) . . . . ?
C7A C12A C12B C1 141.2(4) . . . . ?
N12 C12A C12B C1 -41.8(6) . . . . ?
C2 C1 C12B N5 -59.2(5) . . . . ?
C2 C1 C12B C12A 178.4(4) . . . . ?
C7D C7C C12C N12' -0.1(5) . . . . ?
C7' C7C C12C N12' -177.8(4) . . . . ?
C7D C7C C12C C12D 177.1(4) . . . . ?
C7' C7C C12C C12D -0.6(7) . . . . ?
C7C C12C C12D N5' 16.3(6) . . . . ?
N12' C12C C12D N5' -166.9(4) . . . . ?
C7C C12C C12D C1' 140.2(4) . . . . ?
N12' C12C C12D C1' -43.0(6) . . . . ?
C2' C1' C12D C12C 177.2(4) . . . . ?
C2' C1' C12D N5' -59.6(5) . . . . ?
C4 C3 C31 C32 172.7(4) . . . . ?
C2 C3 C31 C32 -63.1(6) . . . . ?
C4' C3' C31' C32' 168.8(5) . . . . ?
C2' C3' C31' C32' -67.2(6) . . . . ?
N5' C6' C61' O61' -59.9(6) . . . . ?
C7' C6' C61' O61' 66.2(6) . . . . ?
N5 C6 C61 O61 -59.6(5) . . . . ?
C7 C6 C61 O61 64.0(5) . . . . ?
C3' C4' N5' C12D -59.8(5) . . . . ?
C3' C4' N5' C6' 178.1(4) . . . . ?
C12C C12D N5' C4' -172.0(4) . . . . ?
C1' C12D N5' C4' 61.5(5) . . . . ?
C12C C12D N5' C6' -48.8(5) . . . . ?
C1' C12D N5' C6' -175.3(4) . . . . ?
C61' C6' N5' C4' -44.1(5) . . . . ?
C7' C6' N5' C4' -171.6(3) . . . . ?
C61' C6' N5' C12D -164.7(4) . . . . ?
C7' C6' N5' C12D 67.9(5) . . . . ?
C3 C4 N5 C12B -60.0(4) . . . . ?
C3 C4 N5 C6 178.4(3) . . . . ?
C12A C12B N5 C4 -173.2(3) . . . . ?
C1 C12B N5 C4 61.1(4) . . . . ?
C12A C12B N5 C6 -50.5(4) . . . . ?
C1 C12B N5 C6 -176.2(3) . . . . ?
C61 C6 N5 C4 -47.8(5) . . . . ?
C7 C6 N5 C4 -171.4(3) . . . . ?
C61 C6 N5 C12B -168.5(4) . . . . ?
C7 C6 N5 C12B 67.8(4) . . . . ?
C7A C12A N12 C11A 1.1(5) . . . . ?
C12B C12A N12 C11A -176.2(4) . . . . ?
C11 C11A N12 C12A 176.7(4) . . . . ?
C7B C11A N12 C12A -1.2(5) . . . . ?
C11' C11B N12' C12C -179.5(5) . . . . ?
C7D C11B N12' C12C 0.9(5) . . . . ?
C7C C12C N12' C11B -0.5(5) . . . . ?
C12D C12C N12' C11B -177.8(4) . . . . ?

loop_
_cod_related_entry_id
_cod_related_entry_database
_cod_related_entry_code
1 ChemSpider 30658888
